data_4023988
loop_
_publ_author_name
'Pohmakotr, Manat'
'Thamapipol, Sirinporn'
'Tuchinda, Patoomratana'
'Prabpai, Samran'
'Kongsaeree, Palangpon'
'Reutrakul, Vichai'

_publ_contact_author_address
;Department of Chemistry, Faculty of Science
Mahidol University
Rama 6 Road, Bangkok 10400, THAILAND
;
_publ_contact_author_email scpks@mahidol.ac.th
_publ_contact_author_fax +662-354-7151
_publ_contact_author_name 'Palangpon Kongsaeree'
_publ_contact_author_phone +662-201-5190
_publ_section_title
;
 Morita-Baylis-Hillman Reaction of Masked 5-Alkylidene-2-cyclopentenones:
 General Entry to 5-Alkylidene-2-(hydroxyalkyl)-2-cyclopentenones
;
_journal_coden_ASTM JOCEAH
_journal_issue 14
_journal_name_full 'Journal of Organic Chemistry'
_journal_page_first 5418
_journal_page_last 5420
_journal_paper_doi 10.1021/jo0705566
_journal_volume 72
_journal_year 2007
_chemical_compound_source Synthesis
_chemical_formula_moiety 'C18 H17 N O4 '
_chemical_formula_sum 'C18 H17 N O4'
_chemical_formula_weight 311.337
_chemical_name_systematic ?
_space_group_IT_number 14
_symmetry_cell_setting monoclinic
_symmetry_space_group_name_Hall '-P 2ybc'
_symmetry_space_group_name_H-M 'P 1 21/c 1'
_atom_sites_solution_primary direct
_atom_sites_solution_secondary difmap
_cell_angle_alpha 90.00
_cell_angle_beta 122.711(2)
_cell_angle_gamma 90.00
_cell_formula_units_Z 4
_cell_length_a 13.1375(7)
_cell_length_b 6.3757(2)
_cell_length_c 21.8859(10)
_cell_measurement_reflns_used 3093
_cell_measurement_temperature 298
_cell_measurement_theta_max 26.373
_cell_measurement_theta_min 0.998
_cell_volume 1542.45(12)
_computing_cell_refinement 'HKL Scalepack (Otwinowski & Minor 1997)'
_computing_data_collection KappaCCD
_computing_data_reduction 'Denzo and Scalepak (Otwinowski & Minor, 1997)'
_computing_structure_refinement 'SHELXL-97 (Sheldrick, 1997)'
_computing_structure_solution 'SIR97(Cascarano al.,Acta Cryst.,1996,A52,C-79)'
_diffrn_measured_fraction_theta_full 0.992
_diffrn_measured_fraction_theta_max 0.992
_diffrn_measurement_device KappaCCD
_diffrn_measurement_method CCD
_diffrn_orient_matrix_type X=UH
_diffrn_orient_matrix_UB_11 -0.00845
_diffrn_orient_matrix_UB_12 0.04979
_diffrn_orient_matrix_UB_13 -0.05721
_diffrn_orient_matrix_UB_21 -0.13889
_diffrn_orient_matrix_UB_22 0.04354
_diffrn_orient_matrix_UB_23 0.05842
_diffrn_orient_matrix_UB_31 0.02401
_diffrn_orient_matrix_UB_32 0.04071
_diffrn_orient_matrix_UB_33 0.02674
_diffrn_radiation_source 'fine-focus sealed tube'
_diffrn_radiation_type ' MoK\a'
_diffrn_radiation_wavelength_id all
_diffrn_reflns_limit_h_max 16
_diffrn_reflns_limit_h_min -16
_diffrn_reflns_limit_k_max 7
_diffrn_reflns_limit_k_min -7
_diffrn_reflns_limit_l_max 27
_diffrn_reflns_limit_l_min -27
_diffrn_reflns_number 12125
_diffrn_reflns_theta_full 26.36
_diffrn_reflns_theta_max 26.36
_diffrn_reflns_theta_min 2.21
_exptl_absorpt_coefficient_mu 0.095
_exptl_absorpt_correction_type none
_exptl_crystal_colour Colourless
_exptl_crystal_density_diffrn 1.341
_exptl_crystal_density_method 'not measured'
_exptl_crystal_description Prism
_exptl_crystal_F_000 656.0
_exptl_crystal_size_max 0.25
_exptl_crystal_size_mid 0.20
_exptl_crystal_size_min 0.10
_refine_diff_density_max 0.397
_refine_diff_density_min -0.183
_refine_diff_density_rms 0.034
_refine_ls_extinction_coef 0.019(6)
_refine_ls_extinction_expression Fc^*^=kFc[1+0.001xFc^2^\l^3^/sin(2\q)]^-1/4^
_refine_ls_extinction_method SHELXL
_refine_ls_goodness_of_fit_ref 1.020
_refine_ls_hydrogen_treatment refxyz
_refine_ls_matrix_type full
_refine_ls_number_parameters 209
_refine_ls_number_reflns 3111
_refine_ls_number_restraints 0
_refine_ls_restrained_S_all 1.020
_refine_ls_R_factor_all 0.0775
_refine_ls_R_factor_gt 0.0531
_refine_ls_shift/su_max 0.000
_refine_ls_shift/su_mean 0.000
_refine_ls_structure_factor_coef Fsqd
_refine_ls_weighting_details 'calc w=1/[\s^2^(Fo^2^)+(0.0665P)^2^+0.4764P] where P=(Fo^2^+2Fc^2^)/3'
_refine_ls_weighting_scheme calc
_refine_ls_wR_factor_gt 0.1291
_refine_ls_wR_factor_ref 0.1450
_reflns_number_gt 2254
_reflns_number_total 3111
_reflns_threshold_expression >2sigma(I)
_cod_data_source_file jo0705566si20070317_061219.cif
_cod_data_source_block endo-3bA
_cod_depositor_comments
;
The following automatic conversions were performed:
'_symmetry_cell_setting' value 'Monoclinic' changed to 'monoclinic'
according to '/home/saulius/struct/CIF-dictionaries/cif_core.dic'
dictionary named 'cif_core.dic' version 2.4.1 from 2010-06-29.

Automatic conversion script
Id: cif_fix_enum 1527 2010-12-29 10:47:43Z saulius 
;
_cod_original_sg_symbol_H-M 'P 21/c        '
_cod_original_formula_sum 'C18 H17 N O4 '
_cod_database_code 4023988

loop_
_symmetry_equiv_pos_as_xyz
+X,+Y,+Z
-X,-Y,-Z
'-X,+Y+ 1/2,-Z+ 1/2'
'+X,-Y+ 1/2,+Z+ 1/2'

loop_
_atom_site_label
_atom_site_type_symbol
_atom_site_fract_x
_atom_site_fract_y
_atom_site_fract_z
_atom_site_U_iso_or_equiv
_atom_site_adp_type
_atom_site_occupancy
_atom_site_symmetry_multiplicity
_atom_site_calc_flag
_atom_site_refinement_flags
_atom_site_disorder_assembly
_atom_site_disorder_group
O2 O 1.08120(14) -0.0328(2) 0.33846(8) 0.0614(4) Uani 1 1 d . . .
C1 C 0.78109(17) 0.2409(3) 0.24010(10) 0.0443(4) Uani 1 1 d . . .
O1 O 0.79259(12) 0.4236(2) 0.22789(8) 0.0549(4) Uani 1 1 d . . .
C12 C 1.01080(17) 0.1521(3) 0.32016(10) 0.0456(5) Uani 1 1 d . . .
C13 C 1.05830(16) 0.2839(3) 0.38817(9) 0.0420(4) Uani 1 1 d . . .
C16 C 1.15353(17) 0.5118(3) 0.51416(10) 0.0476(5) Uani 1 1 d . . .
C17 C 1.14497(19) 0.6045(3) 0.45481(11) 0.0522(5) Uani 1 1 d . . .
C18 C 1.09690(18) 0.4879(3) 0.39176(10) 0.0494(5) Uani 1 1 d . . .
C15 C 1.11674(18) 0.3092(3) 0.51306(10) 0.0507(5) Uani 1 1 d . . .
C2 C 0.88007(17) 0.0954(3) 0.28599(10) 0.0444(4) Uani 1 1 d . . .
C14 C 1.06875(18) 0.1957(3) 0.44958(10) 0.0497(5) Uani 1 1 d . . .
N1 N 1.20505(17) 0.6336(3) 0.58174(10) 0.0611(5) Uani 1 1 d . . .
C3 C 0.8334(2) -0.0835(3) 0.29172(12) 0.0578(6) Uani 1 1 d . . .
O3 O 1.22075(19) 0.5458(3) 0.63545(9) 0.0890(6) Uani 1 1 d . . .
C5 C 0.66173(18) 0.1253(3) 0.20805(11) 0.0512(5) Uani 1 1 d . . .
C6 C 0.6063(2) 0.0752(4) 0.12507(12) 0.0684(6) Uani 1 1 d . . .
C4 C 0.6993(2) -0.0796(3) 0.25241(13) 0.0661(6) Uani 1 1 d . . .
C10 C 0.55775(19) 0.2521(4) 0.20371(13) 0.0653(6) Uani 1 1 d . . .
O4 O 1.22899(19) 0.8174(3) 0.58103(10) 0.0892(6) Uani 1 1 d . . .
C9 C 0.4567(2) 0.2487(5) 0.12227(16) 0.0879(9) Uani 1 1 d . . .
C7 C 0.5894(3) 0.2783(5) 0.08608(13) 0.0884(9) Uani 1 1 d . . .
C11 C 0.4752(2) 0.0306(5) 0.10186(16) 0.0896(9) Uani 1 1 d . . .
C8 C 0.5004(3) 0.3811(6) 0.08401(16) 0.0971(9) Uani 1 1 d . . .
H2 H 1.1342 -0.0248 0.3174 0.074 Uiso 1 1 d R . .
H12 H 1.0182 0.2314 0.2855 0.055 Uiso 1 1 d R . .
H17 H 1.1714 0.7469 0.4582 0.063 Uiso 1 1 d R . .
H18 H 1.0909 0.5501 0.3500 0.059 Uiso 1 1 d R . .
H15 H 1.1242 0.2513 0.5558 0.061 Uiso 1 1 d R . .
H14 H 1.0422 0.0542 0.4476 0.060 Uiso 1 1 d R . .
H3 H 0.8861 -0.1985 0.3184 0.069 Uiso 1 1 d R . .
H6 H 0.6506 -0.0210 0.1142 0.082 Uiso 1 1 d R . .
H4A H 0.6656 -0.2013 0.2220 0.079 Uiso 1 1 d R . .
H4B H 0.6764 -0.0779 0.2873 0.079 Uiso 1 1 d R . .
H10A H 0.5343 0.1850 0.2335 0.078 Uiso 1 1 d R . .
H10B H 0.5853 0.3919 0.2212 0.078 Uiso 1 1 d R . .
H9 H 0.3741 0.2624 0.1086 0.106 Uiso 1 1 d R . .
H7 H 0.6395 0.3110 0.0678 0.106 Uiso 1 1 d R . .
H11A H 0.4283 -0.0067 0.0514 0.107 Uiso 1 1 d R . .
H11B H 0.4755 -0.0841 0.1303 0.107 Uiso 1 1 d R . .
H8 H 0.4633 0.5147 0.0643 0.116 Uiso 1 1 d R . .

loop_
_atom_site_aniso_label
_atom_site_aniso_U_11
_atom_site_aniso_U_22
_atom_site_aniso_U_33
_atom_site_aniso_U_23
_atom_site_aniso_U_13
_atom_site_aniso_U_12
O2 0.0696(10) 0.0560(8) 0.0685(9) 0.0055(7) 0.0439(8) 0.0145(7)
C1 0.0500(11) 0.0467(11) 0.0412(10) -0.0034(7) 0.0280(9) -0.0039(8)
O1 0.0567(9) 0.0481(8) 0.0640(9) 0.0054(6) 0.0352(7) -0.0031(6)
C12 0.0506(11) 0.0437(10) 0.0463(10) 0.0022(8) 0.0287(9) 0.0026(8)
C13 0.0395(9) 0.0452(10) 0.0422(10) 0.0025(7) 0.0227(8) 0.0046(7)
C16 0.0420(10) 0.0546(11) 0.0418(10) -0.0041(8) 0.0198(8) 0.0052(8)
C17 0.0575(12) 0.0446(10) 0.0529(12) 0.0010(8) 0.0288(10) -0.0012(8)
C18 0.0557(12) 0.0488(11) 0.0442(11) 0.0044(8) 0.0274(9) 0.0000(8)
C15 0.0543(12) 0.0574(12) 0.0429(11) 0.0043(8) 0.0278(9) 0.0028(9)
C2 0.0512(11) 0.0446(10) 0.0412(10) -0.0039(7) 0.0276(9) -0.0027(8)
C14 0.0554(12) 0.0463(10) 0.0500(11) 0.0023(8) 0.0302(10) -0.0016(8)
N1 0.0601(11) 0.0673(12) 0.0530(11) -0.0108(9) 0.0286(9) 0.0021(9)
C3 0.0646(14) 0.0477(11) 0.0628(13) 0.0039(9) 0.0355(11) -0.0010(9)
O3 0.1175(16) 0.0990(13) 0.0493(10) -0.0092(9) 0.0442(10) -0.0085(11)
C5 0.0487(11) 0.0539(11) 0.0526(12) -0.0083(9) 0.0283(10) -0.0090(9)
C6 0.0591(14) 0.0846(16) 0.0565(13) -0.0207(12) 0.0279(11) -0.0076(12)
C4 0.0672(15) 0.0564(13) 0.0786(15) -0.0005(11) 0.0419(13) -0.0147(11)
C10 0.0533(13) 0.0774(15) 0.0718(15) -0.0133(11) 0.0381(12) -0.0089(11)
O4 0.1146(15) 0.0652(11) 0.0776(12) -0.0231(9) 0.0454(11) -0.0163(10)
C9 0.0446(13) 0.107(2) 0.0870(19) -0.0159(16) 0.0191(13) 0.0025(13)
C7 0.0815(19) 0.119(2) 0.0492(14) 0.0015(14) 0.0254(13) -0.0024(17)
C11 0.0563(15) 0.104(2) 0.0829(18) -0.0323(16) 0.0210(13) -0.0170(14)
C8 0.0745(19) 0.110(2) 0.0690(17) 0.0115(16) 0.0139(15) 0.0101(17)

loop_
_atom_type_symbol
_atom_type_description
_atom_type_scat_dispersion_real
_atom_type_scat_dispersion_imag
_atom_type_scat_source
C C 0.0033 0.0016 'International Tables Vol C Tables 4.2.6.8 and 6.1.1.4'
H H 0.0000 0.0000 'International Tables Vol C Tables 4.2.6.8 and 6.1.1.4'
N N 0.0061 0.0033 'International Tables Vol C Tables 4.2.6.8 and 6.1.1.4'
O O 0.0106 0.0060 'International Tables Vol C Tables 4.2.6.8 and 6.1.1.4'

loop_
_diffrn_radiation_wavelength
0.71073

loop_
_geom_angle_atom_site_label_1
_geom_angle_atom_site_label_2
_geom_angle_atom_site_label_3
_geom_angle
_geom_angle_site_symmetry_1
_geom_angle_site_symmetry_3
_geom_angle_publ_flag
O1 C1 C2 125.73(18) . . ?
O1 C1 C5 125.47(18) . . ?
C2 C1 C5 108.77(16) . . ?
O2 C12 C2 109.70(15) . . ?
O2 C12 C13 108.89(15) . . ?
C2 C12 C13 112.03(15) . . ?
C18 C13 C14 118.85(17) . . ?
C18 C13 C12 121.32(16) . . ?
C14 C13 C12 119.76(16) . . ?
C15 C16 C17 122.61(18) . . ?
C15 C16 N1 118.67(18) . . ?
C17 C16 N1 118.72(18) . . ?
C16 C17 C18 118.12(18) . . ?
C17 C18 C13 121.19(18) . . ?
C16 C15 C14 118.37(18) . . ?
C3 C2 C1 108.84(18) . . ?
C3 C2 C12 128.34(18) . . ?
C1 C2 C12 122.81(16) . . ?
C15 C14 C13 120.87(18) . . ?
O3 N1 O4 123.16(19) . . ?
O3 N1 C16 118.31(19) . . ?
O4 N1 C16 118.53(19) . . ?
C2 C3 C4 113.16(19) . . ?
C1 C5 C4 102.76(16) . . ?
C1 C5 C10 115.60(17) . . ?
C4 C5 C10 117.02(18) . . ?
C1 C5 C6 110.36(16) . . ?
C4 C5 C6 110.14(18) . . ?
C10 C5 C6 101.08(17) . . ?
C7 C6 C11 100.2(2) . . ?
C7 C6 C5 108.28(19) . . ?
C11 C6 C5 98.91(19) . . ?
C3 C4 C5 104.80(16) . . ?
C9 C10 C5 104.10(19) . . ?
C8 C9 C11 100.4(3) . . ?
C8 C9 C10 106.6(2) . . ?
C11 C9 C10 100.3(2) . . ?
C8 C7 C6 107.7(3) . . ?
C9 C11 C6 93.6(2) . . ?
C7 C8 C9 107.5(3) . . ?
C12 O2 H2 109.3 . . ?
O2 C12 H12 109.4 . . ?
C2 C12 H12 108.1 . . ?
C13 C12 H12 108.7 . . ?
C16 C17 H17 119.4 . . ?
C18 C17 H17 122.5 . . ?
C17 C18 H18 119.1 . . ?
C13 C18 H18 119.7 . . ?
C16 C15 H15 119.6 . . ?
C14 C15 H15 122.0 . . ?
C15 C14 H14 119.6 . . ?
C13 C14 H14 119.5 . . ?
C2 C3 H3 119.5 . . ?
C4 C3 H3 127.3 . . ?
C7 C6 H6 109.5 . . ?
C11 C6 H6 121.5 . . ?
C5 C6 H6 116.7 . . ?
C3 C4 H4A 110.3 . . ?
C5 C4 H4A 112.2 . . ?
C3 C4 H4B 108.8 . . ?
C5 C4 H4B 111.1 . . ?
H4A C4 H4B 109.5 . . ?
C9 C10 H10A 112.8 . . ?
C5 C10 H10A 108.8 . . ?
C9 C10 H10B 112.2 . . ?
C5 C10 H10B 109.3 . . ?
H10A C10 H10B 109.5 . . ?
C8 C9 H9 118.8 . . ?
C11 C9 H9 109.0 . . ?
C10 C9 H9 118.7 . . ?
C8 C7 H7 132.2 . . ?
C6 C7 H7 120.0 . . ?
C9 C11 H11A 117.4 . . ?
C6 C11 H11A 109.5 . . ?
C9 C11 H11B 116.8 . . ?
C6 C11 H11B 108.4 . . ?
H11A C11 H11B 109.5 . . ?
C7 C8 H8 132.9 . . ?
C9 C8 H8 119.7 . . ?

loop_
_geom_bond_atom_site_label_1
_geom_bond_atom_site_label_2
_geom_bond_distance
_geom_bond_site_symmetry_2
_geom_bond_publ_flag
O2 C12 1.416(2) . ?
C1 O1 1.223(2) . ?
C1 C2 1.466(3) . ?
C1 C5 1.518(3) . ?
C12 C2 1.500(3) . ?
C12 C13 1.519(3) . ?
C13 C18 1.383(3) . ?
C13 C14 1.393(3) . ?
C16 C15 1.375(3) . ?
C16 C17 1.375(3) . ?
C16 N1 1.472(3) . ?
C17 C18 1.383(3) . ?
C15 C14 1.380(3) . ?
C2 C3 1.333(3) . ?
N1 O3 1.215(2) . ?
N1 O4 1.215(2) . ?
C3 C4 1.485(3) . ?
C5 C4 1.541(3) . ?
C5 C10 1.546(3) . ?
C5 C6 1.582(3) . ?
C6 C7 1.500(4) . ?
C6 C11 1.536(4) . ?
C10 C9 1.544(3) . ?
C9 C8 1.505(5) . ?
C9 C11 1.519(4) . ?
C7 C8 1.320(4) . ?
O2 H2 1.0232 . ?
C12 H12 0.9600 . ?
C17 H17 0.9601 . ?
C18 H18 0.9600 . ?
C15 H15 0.9599 . ?
C14 H14 0.9601 . ?
C3 H3 0.9599 . ?
C6 H6 0.9600 . ?
C4 H4A 0.9601 . ?
C4 H4B 0.9600 . ?
C10 H10A 0.9600 . ?
C10 H10B 0.9600 . ?
C9 H9 0.9600 . ?
C7 H7 0.9600 . ?
C11 H11A 0.9600 . ?
C11 H11B 0.9598 . ?
C8 H8 0.9600 . ?
